data_4134359
loop_
_publ_author_name
'Ramirez, Bianca L.'
'Lu, Connie C.'

_publ_section_title
;
 Rare-Earth Supported Nickel Catalysts for Alkyne Semihydrogenation:
 Chemo- and Regioselectivity Impacted by the Lewis Acidity and Size of the
 Support.
;
_journal_name_full 'Journal of the American Chemical Society'
_journal_paper_doi 10.1021/jacs.0c00905
_journal_year 2020
_chemical_formula_moiety 'C39 H63 N3 Ni P3 La'
_chemical_formula_sum 'C39 H63 La N3 Ni P3'
_chemical_formula_weight 864.45
_chemical_name_common 19023-NiLa
_space_group_crystal_system cubic
_space_group_IT_number 205
_space_group_name_Hall '-P 2ac 2ab 3'
_space_group_name_H-M_alt 'P a -3'
_atom_sites_solution_hydrogens geom
_audit_creation_method SHELXL-2016/6
_cell_angle_alpha 90
_cell_angle_beta 90
_cell_angle_gamma 90
_cell_formula_units_Z 8
_cell_length_a 20.8114(5)
_cell_length_b 20.8114(5)
_cell_length_c 20.8114(5)
_cell_measurement_reflns_used 9849
_cell_measurement_temperature 125(2)
_cell_measurement_theta_max 30.15
_cell_measurement_theta_min 2.77
_cell_volume 9013.7(4)
_computing_cell_refinement 'Bruker SAINT'
_computing_data_collection 'Bruker APEX3'
_computing_data_reduction 'Bruker SAINT'
_computing_molecular_graphics 'ShelXle Rev. 712 (Huebschle, 2011)'
_computing_publication_material 'Bruker SHELXTL'
_computing_structure_refinement 'SHELXL-2016/6 (Sheldrick, 2016)'
_computing_structure_solution 'SHELXT 2014/5 (Sheldrick, 2014)'
_diffrn_ambient_temperature 125(2)
_diffrn_measured_fraction_theta_full 0.999
_diffrn_measured_fraction_theta_max 1.000
_diffrn_measurement_device_type 'Bruker PHOTON-II CMOS'
_diffrn_measurement_method '\f and \w scans'
_diffrn_radiation_type MoK\a
_diffrn_radiation_wavelength 0.71073
_diffrn_reflns_av_R_equivalents 0.0725
_diffrn_reflns_av_unetI/netI 0.0154
_diffrn_reflns_Laue_measured_fraction_full 0.999
_diffrn_reflns_Laue_measured_fraction_max 1.000
_diffrn_reflns_limit_h_max 29
_diffrn_reflns_limit_h_min -29
_diffrn_reflns_limit_k_max 29
_diffrn_reflns_limit_k_min -29
_diffrn_reflns_limit_l_max 29
_diffrn_reflns_limit_l_min -29
_diffrn_reflns_number 284172
_diffrn_reflns_point_group_measured_fraction_full 0.999
_diffrn_reflns_point_group_measured_fraction_max 1.000
_diffrn_reflns_theta_full 25.242
_diffrn_reflns_theta_max 30.548
_diffrn_reflns_theta_min 2.188
_diffrn_source 'I\uS 3.0 Microfocus Tube'
_exptl_absorpt_coefficient_mu 1.486
_exptl_absorpt_correction_type multi-scan
_exptl_absorpt_process_details 'SADABS, R. Blessing, 1995'
_exptl_crystal_colour red
_exptl_crystal_density_diffrn 1.274
_exptl_crystal_description block
_exptl_crystal_F_000 3584
_exptl_crystal_size_max 0.120
_exptl_crystal_size_mid 0.120
_exptl_crystal_size_min 0.080
_exptl_transmission_factor_max 0.7461
_exptl_transmission_factor_min 0.6857
_refine_diff_density_max 0.441
_refine_diff_density_min -0.743
_refine_diff_density_rms 0.065
_refine_ls_extinction_method none
_refine_ls_goodness_of_fit_ref 1.210
_refine_ls_hydrogen_treatment constr
_refine_ls_matrix_type full
_refine_ls_number_parameters 146
_refine_ls_number_reflns 4622
_refine_ls_number_restraints 0
_refine_ls_restrained_S_all 1.210
_refine_ls_R_factor_all 0.0382
_refine_ls_R_factor_gt 0.0301
_refine_ls_shift/su_max 0.001
_refine_ls_shift/su_mean 0.000
_refine_ls_structure_factor_coef Fsqd
_refine_ls_weighting_details 'w=1/[\s^2^(Fo^2^)+(0.0082P)^2^+12.5285P] where P=(Fo^2^+2Fc^2^)/3'
_refine_ls_weighting_scheme calc
_refine_ls_wR_factor_gt 0.0613
_refine_ls_wR_factor_ref 0.0657
_reflns_Friedel_coverage 0.000
_reflns_number_gt 4088
_reflns_number_total 4622
_reflns_threshold_expression 'I > 2\s(I)'
_cod_data_source_file ja0c00905_si_001.cif
_cod_data_source_block 19183_Complex-8_NiLa
_cod_original_cell_volume 9013.7(6)
_cod_database_code 4134359
_shelx_shelxl_version_number 2016/6
_shelx_space_group_comment
;
The symmetry employed for this shelxl refinement is uniquely defined
by the following loop, which should always be used as a source of
symmetry information in preference to the above space-group names.
They are only intended as comments.
;
_shelx_estimated_absorpt_t_min 0.842
_shelx_estimated_absorpt_t_max 0.890

loop_
_space_group_symop_operation_xyz
'x, y, z'
'-x+1/2, -y, z+1/2'
'-x, y+1/2, -z+1/2'
'x+1/2, -y+1/2, -z'
'z, x, y'
'z+1/2, -x+1/2, -y'
'-z+1/2, -x, y+1/2'
'-z, x+1/2, -y+1/2'
'y, z, x'
'-y, z+1/2, -x+1/2'
'y+1/2, -z+1/2, -x'
'-y+1/2, -z, x+1/2'
'-x, -y, -z'
'x-1/2, y, -z-1/2'
'x, -y-1/2, z-1/2'
'-x-1/2, y-1/2, z'
'-z, -x, -y'
'-z-1/2, x-1/2, y'
'z-1/2, x, -y-1/2'
'z, -x-1/2, y-1/2'
'-y, -z, -x'
'y, -z-1/2, x-1/2'
'-y-1/2, z-1/2, x'
'y-1/2, z, -x-1/2'

loop_
_atom_site_label
_atom_site_type_symbol
_atom_site_fract_x
_atom_site_fract_y
_atom_site_fract_z
_atom_site_U_iso_or_equiv
_atom_site_adp_type
_atom_site_occupancy
_atom_site_site_symmetry_order
_atom_site_calc_flag
_atom_site_refinement_flags_posn
_atom_site_refinement_flags_adp
_atom_site_refinement_flags_occupancy
_atom_site_disorder_assembly
_atom_site_disorder_group
La1 La 0.31158(2) 0.81158(2) 0.68842(2) 0.02273(5) Uani 1 3 d S T P . .
Ni1 Ni 0.38297(2) 0.88297(2) 0.61703(2) 0.01799(8) Uani 1 3 d S T P . .
P1 P 0.35689(2) 0.82680(2) 0.52928(2) 0.02000(9) Uani 1 1 d . . . . .
N1 N 0.25829(8) 0.77324(9) 0.59193(9) 0.0281(4) Uani 1 1 d . . . . .
C1 C 0.18282(10) 0.72522(10) 0.66425(11) 0.0292(4) Uani 1 1 d . . . . .
H1 H 0.217672 0.712618 0.690903 0.035 Uiso 1 1 calc R U . . .
C2 C 0.12037(11) 0.71237(10) 0.68412(11) 0.0314(5) Uani 1 1 d . . . . .
H2 H 0.113236 0.692921 0.724798 0.038 Uiso 1 1 calc R U . . .
C3 C 0.06863(10) 0.72747(11) 0.64560(11) 0.0332(5) Uani 1 1 d . . . . .
H3 H 0.025962 0.719024 0.659450 0.040 Uiso 1 1 calc R U . . .
C4 C 0.08028(10) 0.75521(12) 0.58628(12) 0.0346(5) Uani 1 1 d . . . . .
H4 H 0.045055 0.764526 0.558780 0.041 Uiso 1 1 calc R U . . .
C5 C 0.14217(10) 0.76979(12) 0.56594(11) 0.0327(5) Uani 1 1 d . . . . .
H5 H 0.148428 0.788907 0.524964 0.039 Uiso 1 1 calc R U . . .
C6 C 0.19588(10) 0.75665(10) 0.60519(10) 0.0262(4) Uani 1 1 d . . . . .
C7 C 0.27209(9) 0.80002(11) 0.52882(10) 0.0267(4) Uani 1 1 d . . . . .
H7A H 0.243269 0.836797 0.519890 0.032 Uiso 1 1 calc R U . . .
H7AB H 0.265418 0.767080 0.495155 0.032 Uiso 1 1 calc R U . . .
C8 C 0.40045(9) 0.75088(10) 0.50925(10) 0.0243(4) Uani 1 1 d . . . . .
H8 H 0.447361 0.760897 0.512076 0.029 Uiso 1 1 calc R U . . .
C9 C 0.38880(11) 0.72389(10) 0.44149(11) 0.0307(4) Uani 1 1 d . . . . .
H9A H 0.412243 0.683364 0.436496 0.046 Uiso 1 1 calc R U . . .
H9B H 0.403978 0.754866 0.409436 0.046 Uiso 1 1 calc R U . . .
H9C H 0.342741 0.716247 0.435353 0.046 Uiso 1 1 calc R U . . .
C10 C 0.38710(12) 0.69877(10) 0.55956(12) 0.0342(5) Uani 1 1 d . . . . .
H10A H 0.416716 0.662741 0.553079 0.051 Uiso 1 1 calc R U . . .
H10B H 0.342736 0.683623 0.555071 0.051 Uiso 1 1 calc R U . . .
H10C H 0.393299 0.716631 0.602684 0.051 Uiso 1 1 calc R U . . .
C11 C 0.36258(9) 0.87115(10) 0.45201(9) 0.0229(4) Uani 1 1 d . . . . .
H11 H 0.345930 0.842303 0.417372 0.027 Uiso 1 1 calc R U . . .
C12 C 0.32238(10) 0.93229(10) 0.45124(9) 0.0265(4) Uani 1 1 d . . . . .
H12A H 0.324150 0.951704 0.408379 0.040 Uiso 1 1 calc R U . . .
H12B H 0.339401 0.962665 0.482947 0.040 Uiso 1 1 calc R U . . .
H12C H 0.277718 0.921850 0.461913 0.040 Uiso 1 1 calc R U . . .
C13 C 0.43256(10) 0.88754(11) 0.43577(10) 0.0287(4) Uani 1 1 d . . . . .
H13A H 0.434405 0.908538 0.393664 0.043 Uiso 1 1 calc R U . . .
H13B H 0.458114 0.848001 0.434728 0.043 Uiso 1 1 calc R U . . .
H13C H 0.449897 0.916568 0.468555 0.043 Uiso 1 1 calc R U . . .

loop_
_atom_site_aniso_label
_atom_site_aniso_U_11
_atom_site_aniso_U_22
_atom_site_aniso_U_33
_atom_site_aniso_U_23
_atom_site_aniso_U_13
_atom_site_aniso_U_12
La1 0.02273(5) 0.02273(5) 0.02273(5) 0.00437(4) 0.00437(4) -0.00437(4)
Ni1 0.01799(8) 0.01799(8) 0.01799(8) 0.00204(8) 0.00204(8) -0.00204(8)
P1 0.0179(2) 0.0221(2) 0.0200(2) 0.00011(17) 0.00143(17) -0.00365(17)
N1 0.0222(8) 0.0315(9) 0.0305(9) 0.0030(7) 0.0029(7) -0.0100(7)
C1 0.0285(10) 0.0247(9) 0.0345(11) -0.0029(8) 0.0033(8) -0.0082(8)
C2 0.0349(11) 0.0251(9) 0.0344(11) -0.0076(8) 0.0122(9) -0.0112(8)
C3 0.0264(10) 0.0341(11) 0.0390(12) -0.0144(9) 0.0130(9) -0.0122(9)
C4 0.0231(9) 0.0446(13) 0.0359(11) -0.0131(10) 0.0018(8) -0.0091(9)
C5 0.0266(10) 0.0446(13) 0.0268(10) -0.0084(9) 0.0032(8) -0.0123(9)
C6 0.0239(9) 0.0254(9) 0.0293(10) -0.0067(8) 0.0058(8) -0.0085(7)
C7 0.0189(8) 0.0376(11) 0.0237(9) -0.0030(8) 0.0028(7) -0.0082(8)
C8 0.0221(8) 0.0222(8) 0.0286(10) -0.0012(7) 0.0009(7) -0.0028(7)
C9 0.0319(11) 0.0279(10) 0.0324(11) -0.0074(8) 0.0017(9) -0.0030(8)
C10 0.0401(12) 0.0256(10) 0.0368(12) 0.0044(9) 0.0021(10) -0.0018(9)
C11 0.0227(9) 0.0257(9) 0.0202(8) -0.0006(7) 0.0000(7) -0.0012(7)
C12 0.0300(10) 0.0293(10) 0.0201(9) 0.0012(7) -0.0009(7) 0.0031(8)
C13 0.0241(9) 0.0331(11) 0.0291(10) 0.0083(8) 0.0042(8) -0.0014(8)

loop_
_atom_type_symbol
_atom_type_description
_atom_type_scat_dispersion_real
_atom_type_scat_dispersion_imag
_atom_type_scat_source
C C 0.0033 0.0016 'International Tables Vol C Tables 4.2.6.8 and 6.1.1.4'
H H 0.0000 0.0000 'International Tables Vol C Tables 4.2.6.8 and 6.1.1.4'
La La -0.2871 2.4523 'International Tables Vol C Tables 4.2.6.8 and 6.1.1.4'
N N 0.0061 0.0033 'International Tables Vol C Tables 4.2.6.8 and 6.1.1.4'
Ni Ni 0.3393 1.1124 'International Tables Vol C Tables 4.2.6.8 and 6.1.1.4'
P P 0.1023 0.0942 'International Tables Vol C Tables 4.2.6.8 and 6.1.1.4'

loop_
_geom_angle_atom_site_label_1
_geom_angle_atom_site_label_2
_geom_angle_atom_site_label_3
_geom_angle
_geom_angle_site_symmetry_1
_geom_angle_site_symmetry_3
_geom_angle_publ_flag
N1 La1 N1 119.943(3) . 11_466 ?
N1 La1 N1 119.943(3) . 8_656 ?
N1 La1 N1 119.943(3) 11_466 8_656 ?
N1 La1 Ni1 88.62(4) . . ?
N1 La1 Ni1 88.62(4) 11_466 . ?
N1 La1 Ni1 88.62(4) 8_656 . ?
N1 La1 P1 116.82(4) . 8_656 ?
N1 La1 P1 97.53(4) 11_466 8_656 ?
N1 La1 P1 50.42(4) 8_656 8_656 ?
Ni1 La1 P1 40.246(8) . 8_656 ?
N1 La1 P1 97.53(4) . 11_466 ?
N1 La1 P1 50.42(4) 11_466 11_466 ?
N1 La1 P1 116.82(4) 8_656 11_466 ?
Ni1 La1 P1 40.246(8) . 11_466 ?
P1 La1 P1 68.045(13) 8_656 11_466 ?
N1 La1 P1 50.42(4) . . ?
N1 La1 P1 116.82(4) 11_466 . ?
N1 La1 P1 97.53(4) 8_656 . ?
Ni1 La1 P1 40.246(8) . . ?
P1 La1 P1 68.045(13) 8_656 . ?
P1 La1 P1 68.045(13) 11_466 . ?
P1 Ni1 P1 119.913(2) . 8_656 ?
P1 Ni1 P1 119.913(2) . 11_466 ?
P1 Ni1 P1 119.913(2) 8_656 11_466 ?
P1 Ni1 La1 91.699(16) . . ?
P1 Ni1 La1 91.699(16) 8_656 . ?
P1 Ni1 La1 91.699(16) 11_466 . ?
C7 P1 C11 101.88(9) . . ?
C7 P1 C8 101.94(9) . . ?
C11 P1 C8 101.30(9) . . ?
C7 P1 Ni1 113.15(7) . . ?
C11 P1 Ni1 115.59(7) . . ?
C8 P1 Ni1 120.44(7) . . ?
C7 P1 La1 73.58(6) . . ?
C11 P1 La1 153.10(6) . . ?
C8 P1 La1 105.58(7) . . ?
Ni1 P1 La1 48.054(14) . . ?
C6 N1 C7 117.69(18) . . ?
C6 N1 La1 110.41(13) . . ?
C7 N1 La1 122.02(12) . . ?
C2 C1 C6 121.7(2) . . ?
C2 C1 H1 119.1 . . ?
C6 C1 H1 119.1 . . ?
C3 C2 C1 120.9(2) . . ?
C3 C2 H2 119.6 . . ?
C1 C2 H2 119.6 . . ?
C2 C3 C4 118.5(2) . . ?
C2 C3 H3 120.8 . . ?
C4 C3 H3 120.8 . . ?
C3 C4 C5 121.7(2) . . ?
C3 C4 H4 119.2 . . ?
C5 C4 H4 119.2 . . ?
C4 C5 C6 121.0(2) . . ?
C4 C5 H5 119.5 . . ?
C6 C5 H5 119.5 . . ?
N1 C6 C5 125.8(2) . . ?
N1 C6 C1 118.13(19) . . ?
C5 C6 C1 116.05(18) . . ?
N1 C7 P1 107.39(14) . . ?
N1 C7 H7A 110.2 . . ?
P1 C7 H7A 110.2 . . ?
N1 C7 H7AB 110.2 . . ?
P1 C7 H7AB 110.2 . . ?
H7A C7 H7AB 108.5 . . ?
C10 C8 C9 109.84(17) . . ?
C10 C8 P1 110.97(14) . . ?
C9 C8 P1 115.92(15) . . ?
C10 C8 H8 106.5 . . ?
C9 C8 H8 106.5 . . ?
P1 C8 H8 106.5 . . ?
C8 C9 H9A 109.5 . . ?
C8 C9 H9B 109.5 . . ?
H9A C9 H9B 109.5 . . ?
C8 C9 H9C 109.5 . . ?
H9A C9 H9C 109.5 . . ?
H9B C9 H9C 109.5 . . ?
C8 C10 H10A 109.5 . . ?
C8 C10 H10B 109.5 . . ?
H10A C10 H10B 109.5 . . ?
C8 C10 H10C 109.5 . . ?
H10A C10 H10C 109.5 . . ?
H10B C10 H10C 109.5 . . ?
C12 C11 C13 109.48(17) . . ?
C12 C11 P1 112.90(13) . . ?
C13 C11 P1 111.20(14) . . ?
C12 C11 H11 107.7 . . ?
C13 C11 H11 107.7 . . ?
P1 C11 H11 107.7 . . ?
C11 C12 H12A 109.5 . . ?
C11 C12 H12B 109.5 . . ?
H12A C12 H12B 109.5 . . ?
C11 C12 H12C 109.5 . . ?
H12A C12 H12C 109.5 . . ?
H12B C12 H12C 109.5 . . ?
C11 C13 H13A 109.5 . . ?
C11 C13 H13B 109.5 . . ?
H13A C13 H13B 109.5 . . ?
C11 C13 H13C 109.5 . . ?
H13A C13 H13C 109.5 . . ?
H13B C13 H13C 109.5 . . ?

loop_
_geom_bond_atom_site_label_1
_geom_bond_atom_site_label_2
_geom_bond_distance
_geom_bond_site_symmetry_2
_geom_bond_publ_flag
La1 N1 2.4288(18) . ?
La1 N1 2.4288(18) 11_466 ?
La1 N1 2.4288(18) 8_656 ?
La1 Ni1 2.5732(4) . ?
La1 P1 3.4581(5) 8_656 ?
La1 P1 3.4581(5) 11_466 ?
La1 P1 3.4581(5) . ?
Ni1 P1 2.2352(5) . ?
Ni1 P1 2.2352(5) 8_656 ?
Ni1 P1 2.2352(5) 11_466 ?
P1 C7 1.8508(19) . ?
P1 C11 1.858(2) . ?
P1 C8 1.869(2) . ?
N1 C6 1.372(2) . ?
N1 C7 1.455(3) . ?
C1 C2 1.390(3) . ?
C1 C6 1.419(3) . ?
C1 H1 0.9500 . ?
C2 C3 1.379(3) . ?
C2 H2 0.9500 . ?
C3 C4 1.384(3) . ?
C3 H3 0.9500 . ?
C4 C5 1.389(3) . ?
C4 H4 0.9500 . ?
C5 C6 1.411(3) . ?
C5 H5 0.9500 . ?
C7 H7A 0.9900 . ?
C7 H7AB 0.9900 . ?
C8 C10 1.533(3) . ?
C8 C9 1.537(3) . ?
C8 H8 1.0000 . ?
C9 H9A 0.9800 . ?
C9 H9B 0.9800 . ?
C9 H9C 0.9800 . ?
C10 H10A 0.9800 . ?
C10 H10B 0.9800 . ?
C10 H10C 0.9800 . ?
C11 C12 1.523(3) . ?
C11 C13 1.534(3) . ?
C11 H11 1.0000 . ?
C12 H12A 0.9800 . ?
C12 H12B 0.9800 . ?
C12 H12C 0.9800 . ?
C13 H13A 0.9800 . ?
C13 H13B 0.9800 . ?
C13 H13C 0.9800 . ?

loop_
_geom_torsion_atom_site_label_1
_geom_torsion_atom_site_label_2
_geom_torsion_atom_site_label_3
_geom_torsion_atom_site_label_4
_geom_torsion
_geom_torsion_site_symmetry_1
_geom_torsion_site_symmetry_2
_geom_torsion_site_symmetry_3
_geom_torsion_site_symmetry_4
_geom_torsion_publ_flag
C6 C1 C2 C3 2.7(3) . . . . ?
C1 C2 C3 C4 0.6(3) . . . . ?
C2 C3 C4 C5 -2.0(3) . . . . ?
C3 C4 C5 C6 0.1(4) . . . . ?
C7 N1 C6 C5 -7.7(3) . . . . ?
La1 N1 C6 C5 138.87(19) . . . . ?
C7 N1 C6 C1 174.42(18) . . . . ?
La1 N1 C6 C1 -39.1(2) . . . . ?
C4 C5 C6 N1 -175.0(2) . . . . ?
C4 C5 C6 C1 3.0(3) . . . . ?
C2 C1 C6 N1 173.69(19) . . . . ?
C2 C1 C6 C5 -4.4(3) . . . . ?
C6 N1 C7 P1 172.95(15) . . . . ?
La1 N1 C7 P1 30.5(2) . . . . ?
C11 P1 C7 N1 -171.01(14) . . . . ?
C8 P1 C7 N1 84.57(15) . . . . ?
Ni1 P1 C7 N1 -46.25(16) . . . . ?
La1 P1 C7 N1 -18.37(12) . . . . ?
C7 P1 C8 C10 -60.03(16) . . . . ?
C11 P1 C8 C10 -164.91(15) . . . . ?
Ni1 P1 C8 C10 66.16(16) . . . . ?
La1 P1 C8 C10 16.03(16) . . . . ?
C7 P1 C8 C9 66.16(16) . . . . ?
C11 P1 C8 C9 -38.72(16) . . . . ?
Ni1 P1 C8 C9 -167.65(12) . . . . ?
La1 P1 C8 C9 142.21(14) . . . . ?
C7 P1 C11 C12 66.99(16) . . . . ?
C8 P1 C11 C12 171.92(14) . . . . ?
Ni1 P1 C11 C12 -56.12(15) . . . . ?
La1 P1 C11 C12 -10.1(2) . . . . ?
C7 P1 C11 C13 -169.49(15) . . . . ?
C8 P1 C11 C13 -64.57(16) . . . . ?
Ni1 P1 C11 C13 67.40(15) . . . . ?
La1 P1 C11 C13 113.45(16) . . . . ?
